data_1547612
loop_
_publ_author_name
'He, Rui'
'Liu, Penglin'
'Huo, Xiaohong'
'Zhang, Wanbin'

_publ_section_title
;
 Ir/Zn Dual Catalysis: Enantioselective and Diastereodivergent
 \a-Allylation of Unprotected \a-Hydroxy Indanones.
;
_journal_issue 20
_journal_name_full 'Organic letters'
_journal_page_first 5513
_journal_page_last 5516
_journal_paper_doi 10.1021/acs.orglett.7b02577
_journal_volume 19
_journal_year 2017
_chemical_absolute_configuration ad
_chemical_formula_moiety ' C19 H18 O2'
_chemical_formula_sum 'C19 H18 O2'
_chemical_formula_weight 278.33
_space_group_crystal_system orthorhombic
_space_group_IT_number 19
_space_group_name_Hall 'P 2ac 2ab'
_space_group_name_H-M_alt 'P 21 21 21'
_symmetry_space_group_name_Hall 'P 2ac 2ab'
_symmetry_space_group_name_H-M 'P 21 21 21'
_atom_sites_solution_hydrogens geom
_audit_creation_method SHELXL-2014/7
_cell_angle_alpha 90
_cell_angle_beta 90
_cell_angle_gamma 90
_cell_formula_units_Z 4
_cell_length_a 5.8811(2)
_cell_length_b 13.6299(4)
_cell_length_c 18.7137(6)
_cell_measurement_reflns_used 9595
_cell_measurement_temperature 173(2)
_cell_measurement_theta_max 66.61
_cell_measurement_theta_min 4.01
_cell_volume 1500.07(8)
_computing_cell_refinement 'Bruker SAINT'
_computing_data_collection 'Bruker APEX2'
_computing_data_reduction 'Bruker SAINT'
_computing_molecular_graphics 'Bruker SHELXTL'
_computing_publication_material 'Bruker SHELXTL'
_computing_structure_refinement 'SHELXL-2014 (Sheldrick, 2014)'
_computing_structure_solution 'SHELXS-97 (Sheldrick 2008)'
_diffrn_ambient_temperature 173(2)
_diffrn_measured_fraction_theta_full 0.997
_diffrn_measured_fraction_theta_max 0.997
_diffrn_measurement_device_type 'CCD area detector'
_diffrn_measurement_method 'phi and omega scans'
_diffrn_radiation_type CuK\a
_diffrn_radiation_wavelength 1.54178
_diffrn_reflns_av_R_equivalents 0.0303
_diffrn_reflns_av_unetI/netI 0.0199
_diffrn_reflns_Laue_measured_fraction_full 0.997
_diffrn_reflns_Laue_measured_fraction_max 0.997
_diffrn_reflns_limit_h_max 7
_diffrn_reflns_limit_h_min -7
_diffrn_reflns_limit_k_max 16
_diffrn_reflns_limit_k_min -16
_diffrn_reflns_limit_l_max 22
_diffrn_reflns_limit_l_min -22
_diffrn_reflns_number 13670
_diffrn_reflns_point_group_measured_fraction_full 0.996
_diffrn_reflns_point_group_measured_fraction_max 0.996
_diffrn_reflns_theta_full 66.614
_diffrn_reflns_theta_max 66.614
_diffrn_reflns_theta_min 4.012
_diffrn_source 'sealed tube'
_exptl_absorpt_coefficient_mu 0.621
_exptl_absorpt_correction_type none
_exptl_crystal_colour colorless
_exptl_crystal_density_diffrn 1.232
_exptl_crystal_description block
_exptl_crystal_F_000 660
_exptl_crystal_size_max 0.05
_exptl_crystal_size_mid 0.04
_exptl_crystal_size_min 0.03
_refine_diff_density_max 0.097
_refine_diff_density_min -0.135
_refine_diff_density_rms 0.035
_refine_ls_abs_structure_details
;
 Flack x determined using 1002 quotients [(I+)-(I-)]/[(I+)+(I-)]
 (Parsons, Flack and Wagner, Acta Cryst. B69 (2013) 249-259).
;
_refine_ls_abs_structure_Flack 0.12(8)
_refine_ls_extinction_method none
_refine_ls_goodness_of_fit_ref 1.073
_refine_ls_hydrogen_treatment constr
_refine_ls_matrix_type full
_refine_ls_number_parameters 191
_refine_ls_number_reflns 2637
_refine_ls_number_restraints 0
_refine_ls_restrained_S_all 1.073
_refine_ls_R_factor_all 0.0295
_refine_ls_R_factor_gt 0.0278
_refine_ls_shift/su_max 0.000
_refine_ls_shift/su_mean 0.000
_refine_ls_structure_factor_coef Fsqd
_refine_ls_weighting_details 'w=1/[\s^2^(Fo^2^)+(0.0386P)^2^+0.1290P] where P=(Fo^2^+2Fc^2^)/3'
_refine_ls_weighting_scheme calc
_refine_ls_wR_factor_gt 0.0698
_refine_ls_wR_factor_ref 0.0711
_reflns_Friedel_coverage 0.695
_reflns_Friedel_fraction_full 0.994
_reflns_Friedel_fraction_max 0.994
_reflns_number_gt 2518
_reflns_number_total 2637
_reflns_threshold_expression 'I > 2\s(I)'
_cod_data_source_file ol7b02577_si_003.cif
_cod_data_source_block a
_cod_depositor_comments 'Adding full bibliography for 1547611--1547614.cif.'
_cod_original_formula_sum ' C19 H18 O2'
_cod_database_code 1547612
_shelx_shelxl_version_number 2014/7
_shelx_space_group_comment
;
The symmetry employed for this shelxl refinement is uniquely defined
by the following loop, which should always be used as a source of
symmetry information in preference to the above space-group names.
They are only intended as comments.
;

loop_
_space_group_symop_operation_xyz
'x, y, z'
'-x+1/2, -y, z+1/2'
'-x, y+1/2, -z+1/2'
'x+1/2, -y+1/2, -z'

loop_
_atom_site_label
_atom_site_type_symbol
_atom_site_fract_x
_atom_site_fract_y
_atom_site_fract_z
_atom_site_U_iso_or_equiv
_atom_site_adp_type
_atom_site_occupancy
_atom_site_site_symmetry_order
_atom_site_calc_flag
_atom_site_refinement_flags_posn
_atom_site_refinement_flags_adp
C10 C 0.6231(3) 0.44879(14) 0.50878(10) 0.0453(4) Uani 1 1 d . .
H00K H 0.7185 0.4904 0.5363 0.054 Uiso 1 1 calc R U
O1 O 0.9937(2) 0.53652(10) 0.43521(7) 0.0528(3) Uani 1 1 d . .
C1 C 0.8336(3) 0.50964(12) 0.32067(9) 0.0362(4) Uani 1 1 d . .
O2 O 1.0511(2) 0.54082(10) 0.29669(8) 0.0524(3) Uani 1 1 d . .
H2 H 1.1215 0.5673 0.3306 0.079 Uiso 1 1 calc R U
C2 C 0.7813(3) 0.40904(13) 0.28874(10) 0.0433(4) Uani 1 1 d . .
H2A H 0.7804 0.4141 0.2360 0.052 Uiso 1 1 calc R U
H2B H 0.9030 0.3625 0.3024 0.052 Uiso 1 1 calc R U
C3 C 0.5535(3) 0.36915(12) 0.31383(9) 0.0423(4) Uani 1 1 d . .
H3A H 0.4302 0.4043 0.2885 0.051 Uiso 1 1 calc R U
H3B H 0.5431 0.2989 0.3008 0.051 Uiso 1 1 calc R U
C4 C 0.5173(3) 0.37948(11) 0.39355(9) 0.0373(4) Uani 1 1 d . .
C5 C 0.6554(3) 0.44136(11) 0.43497(9) 0.0359(3) Uani 1 1 d . .
C6 C 0.8400(3) 0.49895(11) 0.40115(9) 0.0374(4) Uani 1 1 d . .
C7 C 0.3465(3) 0.32737(13) 0.42803(11) 0.0471(4) Uani 1 1 d . .
H7 H 0.2496 0.2857 0.4010 0.057 Uiso 1 1 calc R U
C8 C 0.3152(4) 0.33527(15) 0.50104(12) 0.0554(5) Uani 1 1 d . .
H8 H 0.1979 0.2988 0.5236 0.066 Uiso 1 1 calc R U
C9 C 0.4538(4) 0.39603(15) 0.54159(10) 0.0536(5) Uani 1 1 d . .
H9 H 0.4316 0.4011 0.5917 0.064 Uiso 1 1 calc R U
C19 C 0.6499(3) 0.58765(11) 0.29957(8) 0.0328(3) Uani 1 1 d . .
H10 H 0.4979 0.5584 0.3105 0.039 Uiso 1 1 calc R U
C11 C 0.6589(3) 0.60480(13) 0.21984(9) 0.0416(4) Uani 1 1 d . .
H11 H 0.7908 0.6353 0.2008 0.050 Uiso 1 1 calc R U
C12 C 0.6693(3) 0.68179(11) 0.34264(8) 0.0330(3) Uani 1 1 d . .
C13 C 0.5108(3) 0.70200(12) 0.39562(9) 0.0370(4) Uani 1 1 d . .
H13 H 0.3912 0.6567 0.4044 0.044 Uiso 1 1 calc R U
C14 C 0.5239(3) 0.78754(12) 0.43622(10) 0.0422(4) Uani 1 1 d . .
H14 H 0.4132 0.8003 0.4720 0.051 Uiso 1 1 calc R U
C15 C 0.6971(3) 0.85353(13) 0.42447(10) 0.0451(4) Uani 1 1 d . .
H15 H 0.7063 0.9120 0.4519 0.054 Uiso 1 1 calc R U
C16 C 0.8577(4) 0.83405(14) 0.37242(11) 0.0524(5) Uani 1 1 d . .
H16 H 0.9783 0.8791 0.3645 0.063 Uiso 1 1 calc R U
C17 C 0.8439(3) 0.74936(13) 0.33178(10) 0.0457(4) Uani 1 1 d . .
H17 H 0.9550 0.7371 0.2960 0.055 Uiso 1 1 calc R U
C18 C 0.4971(4) 0.58045(14) 0.17526(10) 0.0514(5) Uani 1 1 d . .
H18A H 0.3628 0.5498 0.1925 0.062 Uiso 1 1 calc R U
H18B H 0.5140 0.5934 0.1257 0.062 Uiso 1 1 calc R U

loop_
_atom_site_aniso_label
_atom_site_aniso_U_11
_atom_site_aniso_U_22
_atom_site_aniso_U_33
_atom_site_aniso_U_23
_atom_site_aniso_U_13
_atom_site_aniso_U_12
C10 0.0531(10) 0.0438(9) 0.0390(9) -0.0012(8) -0.0051(8) 0.0102(8)
O1 0.0426(7) 0.0556(7) 0.0602(8) -0.0071(6) -0.0164(6) -0.0027(6)
C1 0.0284(7) 0.0384(8) 0.0417(9) -0.0047(7) 0.0051(7) 0.0013(7)
O2 0.0293(6) 0.0621(8) 0.0657(9) -0.0082(7) 0.0128(6) -0.0017(6)
C2 0.0507(10) 0.0382(9) 0.0410(9) -0.0079(7) 0.0036(8) 0.0075(8)
C3 0.0551(10) 0.0303(8) 0.0415(9) -0.0064(7) -0.0056(8) -0.0032(7)
C4 0.0415(9) 0.0284(7) 0.0421(9) 0.0021(6) -0.0032(7) 0.0044(7)
C5 0.0393(8) 0.0321(8) 0.0364(8) -0.0003(6) -0.0038(7) 0.0079(7)
C6 0.0331(8) 0.0338(8) 0.0453(9) -0.0072(7) -0.0052(8) 0.0069(7)
C7 0.0475(10) 0.0363(9) 0.0576(11) 0.0076(8) -0.0011(9) -0.0010(8)
C8 0.0543(12) 0.0501(11) 0.0619(12) 0.0159(9) 0.0125(10) 0.0045(10)
C9 0.0655(13) 0.0544(11) 0.0410(10) 0.0076(8) 0.0085(9) 0.0153(10)
C19 0.0298(7) 0.0332(7) 0.0354(8) -0.0008(6) 0.0050(7) -0.0035(6)
C11 0.0472(9) 0.0401(8) 0.0376(9) 0.0000(7) 0.0099(8) -0.0023(8)
C12 0.0341(7) 0.0315(7) 0.0335(8) 0.0020(6) 0.0023(7) 0.0000(6)
C13 0.0324(8) 0.0370(8) 0.0417(9) 0.0000(7) 0.0049(7) -0.0018(7)
C14 0.0422(9) 0.0419(8) 0.0426(9) -0.0048(7) 0.0092(8) 0.0032(8)
C15 0.0582(11) 0.0343(8) 0.0427(9) -0.0056(7) 0.0060(8) -0.0036(8)
C16 0.0624(12) 0.0413(9) 0.0533(11) -0.0053(8) 0.0179(10) -0.0184(9)
C17 0.0500(10) 0.0411(9) 0.0459(10) -0.0047(7) 0.0180(9) -0.0098(8)
C18 0.0634(12) 0.0560(11) 0.0349(9) 0.0027(8) -0.0020(9) 0.0000(10)

loop_
_atom_type_symbol
_atom_type_description
_atom_type_scat_dispersion_real
_atom_type_scat_dispersion_imag
_atom_type_scat_source
C C 0.0181 0.0091 'International Tables Vol C Tables 4.2.6.8 and 6.1.1.4'
H H 0.0000 0.0000 'International Tables Vol C Tables 4.2.6.8 and 6.1.1.4'
N N 0.0311 0.0180 'International Tables Vol C Tables 4.2.6.8 and 6.1.1.4'
O O 0.0492 0.0322 'International Tables Vol C Tables 4.2.6.8 and 6.1.1.4'

loop_
_geom_angle_atom_site_label_1
_geom_angle_atom_site_label_2
_geom_angle_atom_site_label_3
_geom_angle
C9 C10 C5 120.16(18)
C9 C10 H00K 119.9
C5 C10 H00K 119.9
O2 C1 C6 108.72(14)
O2 C1 C2 109.04(14)
C6 C1 C2 107.93(13)
O2 C1 C19 109.77(13)
C6 C1 C19 109.47(13)
C2 C1 C19 111.83(13)
C1 O2 H2 109.5
C3 C2 C1 112.20(14)
C3 C2 H2A 109.2
C1 C2 H2A 109.2
C3 C2 H2B 109.2
C1 C2 H2B 109.2
H2A C2 H2B 107.9
C4 C3 C2 113.26(15)
C4 C3 H3A 108.9
C2 C3 H3A 108.9
C4 C3 H3B 108.9
C2 C3 H3B 108.9
H3A C3 H3B 107.7
C7 C4 C5 117.97(16)
C7 C4 C3 120.78(16)
C5 C4 C3 121.25(15)
C10 C5 C4 120.68(16)
C10 C5 C6 118.90(15)
C4 C5 C6 120.41(15)
O1 C6 C5 122.86(16)
O1 C6 C1 119.88(16)
C5 C6 C1 117.26(14)
C8 C7 C4 121.01(19)
C8 C7 H7 119.5
C4 C7 H7 119.5
C7 C8 C9 120.59(19)
C7 C8 H8 119.7
C9 C8 H8 119.7
C10 C9 C8 119.59(18)
C10 C9 H9 120.2
C8 C9 H9 120.2
C11 C19 C12 112.98(13)
C11 C19 C1 109.27(13)
C12 C19 C1 112.82(13)
C11 C19 H10 107.1
C12 C19 H10 107.1
C1 C19 H10 107.1
C18 C11 C19 124.42(17)
C18 C11 H11 117.8
C19 C11 H11 117.8
C13 C12 C17 117.88(15)
C13 C12 C19 119.74(14)
C17 C12 C19 122.38(14)
C12 C13 C14 121.21(15)
C12 C13 H13 119.4
C14 C13 H13 119.4
C15 C14 C13 120.01(16)
C15 C14 H14 120.0
C13 C14 H14 120.0
C14 C15 C16 119.52(16)
C14 C15 H15 120.2
C16 C15 H15 120.2
C15 C16 C17 120.47(17)
C15 C16 H16 119.8
C17 C16 H16 119.8
C16 C17 C12 120.91(16)
C16 C17 H17 119.5
C12 C17 H17 119.5
C11 C18 H18A 120.0
C11 C18 H18B 120.0
H18A C18 H18B 120.0

loop_
_geom_bond_atom_site_label_1
_geom_bond_atom_site_label_2
_geom_bond_distance
C10 C9 1.373(3)
C10 C5 1.398(2)
C10 H00K 0.9500
O1 C6 1.219(2)
C1 O2 1.421(2)
C1 C6 1.513(2)
C1 C2 1.527(2)
C1 C19 1.566(2)
O2 H2 0.8400
C2 C3 1.520(3)
C2 H2A 0.9900
C2 H2B 0.9900
C3 C4 1.513(2)
C3 H3A 0.9900
C3 H3B 0.9900
C4 C7 1.389(3)
C4 C5 1.404(2)
C5 C6 1.481(2)
C7 C8 1.383(3)
C7 H7 0.9500
C8 C9 1.388(3)
C8 H8 0.9500
C9 H9 0.9500
C19 C11 1.511(2)
C19 C12 1.520(2)
C19 H10 1.0000
C11 C18 1.308(3)
C11 H11 0.9500
C12 C13 1.389(2)
C12 C17 1.394(2)
C13 C14 1.394(2)
C13 H13 0.9500
C14 C15 1.377(3)
C14 H14 0.9500
C15 C16 1.382(3)
C15 H15 0.9500
C16 C17 1.385(3)
C16 H16 0.9500
C17 H17 0.9500
C18 H18A 0.9500
C18 H18B 0.9500
